data_4123754
loop_
_publ_author_name
'Chen, Xianyin'
'Plonka, Anna M.'
'Banerjee, Debasis'
'Krishna, Rajamani'
'Schaef, Herbert T.'
'Ghose, Sanjit'
'Thallapally, Praveen K.'
'Parise, John B.'

_publ_section_title
;
 Direct Observation of Xe and Kr Adsorption in a Xe-Selective Microporous
 Metal-Organic Framework.
;
_journal_issue 22
_journal_name_full 'Journal of the American Chemical Society'
_journal_page_first 7007
_journal_page_last 7010
_journal_paper_doi 10.1021/jacs.5b02556
_journal_volume 137
_journal_year 2015
_chemical_formula_sum 'C34 H20 Ca O8 Xe1.45'
_chemical_formula_weight 786.97
_chemical_name_systematic
; 
 ? 
;
_space_group_IT_number 2
_symmetry_cell_setting triclinic
_symmetry_space_group_name_Hall '-P 1'
_symmetry_space_group_name_H-M 'P -1'
_atom_sites_solution_hydrogens geom
_atom_sites_solution_primary direct
_atom_sites_solution_secondary difmap
_audit_creation_method SHELXL-97
_cell_angle_alpha 82.466(4)
_cell_angle_beta 84.928(4)
_cell_angle_gamma 82.691(5)
_cell_formula_units_Z 1
_cell_length_a 5.1812(3)
_cell_length_b 10.7420(6)
_cell_length_c 15.1224(6)
_cell_measurement_reflns_used 3535
_cell_measurement_temperature 100(2)
_cell_measurement_theta_max 76.681
_cell_measurement_theta_min 4.797
_cell_volume 825.41(7)
_computing_cell_refinement CrysAlicPro
_computing_data_collection CrysAlicPro
_computing_data_reduction CrysAlicPro
_computing_molecular_graphics 'CrystalMaker (CrystalMaker, 2014) and Mercury (CCDC, 2014)'
_computing_publication_material SHELXL97
_computing_structure_refinement 'SHELXL-97 (Sheldrick, 1997)'
_computing_structure_solution 'SHELXS-97 (Sheldrick, 1990)'
_diffrn_ambient_temperature 100(2)
_diffrn_detector_area_resol_mean 10.4962
_diffrn_measured_fraction_theta_full 0.995
_diffrn_measured_fraction_theta_max 0.995
_diffrn_measurement_device_type 'Xcalibur, Atlas, Gemini'
_diffrn_measurement_method '\w scabs'
_diffrn_radiation_monochromator graphite
_diffrn_radiation_source 'fine-focus sealed tube'
_diffrn_radiation_type CuK\a
_diffrn_radiation_wavelength 1.54184
_diffrn_reflns_av_R_equivalents 0.0481
_diffrn_reflns_av_sigmaI/netI 0.0480
_diffrn_reflns_limit_h_max 5
_diffrn_reflns_limit_h_min -6
_diffrn_reflns_limit_k_max 13
_diffrn_reflns_limit_k_min -13
_diffrn_reflns_limit_l_max 18
_diffrn_reflns_limit_l_min -18
_diffrn_reflns_number 10568
_diffrn_reflns_theta_full 74.50
_diffrn_reflns_theta_max 74.50
_diffrn_reflns_theta_min 8.38
_exptl_absorpt_coefficient_mu 13.489
_exptl_absorpt_correction_T_max 1.0
_exptl_absorpt_correction_T_min 0.3239
_exptl_absorpt_correction_type multi-scan
_exptl_absorpt_process_details
;
CrysAlisPro, Agilent Technologies,
Version 1.171.36.28 (release 01-02-2013 CrysAlis171 .NET)
(compiled Feb  1 2013,16:14:44)
Empirical absorption correction using spherical harmonics,
 implemented in SCALE3 ABSPACK scaling algorithm.
;
_exptl_crystal_colour colourless
_exptl_crystal_density_diffrn 1.583
_exptl_crystal_density_method 'not measured'
_exptl_crystal_description prism
_exptl_crystal_F_000 386
_exptl_crystal_size_max 0.12
_exptl_crystal_size_mid 0.08
_exptl_crystal_size_min 0.06
_refine_diff_density_max 0.512
_refine_diff_density_min -1.079
_refine_diff_density_rms 0.077
_refine_ls_extinction_method none
_refine_ls_goodness_of_fit_ref 1.03
_refine_ls_hydrogen_treatment constr
_refine_ls_matrix_type full
_refine_ls_number_parameters 210
_refine_ls_number_reflns 3377
_refine_ls_number_restraints 0
_refine_ls_restrained_S_all 1.03
_refine_ls_R_factor_all 0.0568
_refine_ls_R_factor_gt 0.0423
_refine_ls_shift/su_max 0.000
_refine_ls_shift/su_mean 0.000
_refine_ls_structure_factor_coef Fsqd
_refine_ls_weighting_details 'calc w=1/[\s^2^(Fo^2^)+(0.0893P)^2^+0.8276P] where P=(Fo^2^+2Fc^2^)/3'
_refine_ls_weighting_scheme calc
_refine_ls_wR_factor_gt 0.1018
_refine_ls_wR_factor_ref 0.1112
_reflns_number_gt 2731
_reflns_number_total 3377
_reflns_threshold_expression >2sigma(I)
_cod_data_source_file ja5b02556_si_002.cif
_cod_data_source_block SBMOF-2:Xe
_cod_depositor_comments
;
The following automatic conversions were performed:

'_refine_ls_hydrogen_treatment' value 'Constr' changed to 'constr'
according to
/usr/data/users/saulius/crontab/automatic-downloads/rss-feeds/ACS/lib/dictionaries/cif_core.dic
dictionary named 'cif_core.dic' version 2.4.2 from 2011-04-26.

Automatic conversion script
Id: cif_fix_values 3271 2015-04-21 07:52:19Z andrius 

 Adding full bibliography for 4123752--4123755.cif.
;
_cod_database_code 4123754

loop_
_symmetry_equiv_pos_as_xyz
'x, y, z'
'-x, -y, -z'

loop_
_atom_site_label
_atom_site_type_symbol
_atom_site_fract_x
_atom_site_fract_y
_atom_site_fract_z
_atom_site_U_iso_or_equiv
_atom_site_adp_type
_atom_site_occupancy
_atom_site_symmetry_multiplicity
_atom_site_calc_flag
_atom_site_refinement_flags
C1 C -0.0158(5) 0.6297(3) 0.48541(17) 0.0200(5) Uani 1 1 d .
H1 H -0.0282 0.7193 0.4755 0.024 Uiso 1 1 calc R
C2 C 0.0857(5) 0.5673(3) 0.56424(17) 0.0199(5) Uani 1 1 d .
C3 C 0.0997(5) 0.4348(3) 0.57933(17) 0.0202(5) Uani 1 1 d .
C4 C 0.1897(5) 0.3598(3) 0.66371(18) 0.0203(5) Uani 1 1 d .
C5 C 0.4160(6) 0.2736(3) 0.66223(18) 0.0231(6) Uani 1 1 d .
H5 H 0.5085 0.2589 0.6068 0.028 Uiso 1 1 calc R
C6 C 0.5060(6) 0.2093(3) 0.74146(18) 0.0234(6) Uani 1 1 d .
H6 H 0.6636 0.1535 0.7402 0.028 Uiso 1 1 calc R
C7 C 0.1337(5) 0.3083(3) 0.82434(18) 0.0217(6) Uani 1 1 d .
H7 H 0.0337 0.3178 0.8793 0.026 Uiso 1 1 calc R
C8 C 0.0496(5) 0.3758(3) 0.74507(18) 0.0216(5) Uani 1 1 d .
H8 H -0.1054 0.4335 0.7465 0.026 Uiso 1 1 calc R
C9 C 0.3660(5) 0.2264(3) 0.82281(17) 0.0200(5) Uani 1 1 d .
C10 C 0.4674(5) 0.1601(3) 0.90891(18) 0.0205(5) Uani 1 1 d .
C11 C 0.1734(5) 0.6431(3) 0.63030(17) 0.0198(5) Uani 1 1 d .
C12 C 0.4016(5) 0.6035(3) 0.67280(18) 0.0219(6) Uani 1 1 d .
H12 H 0.5134 0.5321 0.6558 0.026 Uiso 1 1 calc R
C13 C 0.4676(5) 0.6677(3) 0.74000(18) 0.0225(6) Uani 1 1 d .
H13 H 0.6230 0.6395 0.7694 0.027 Uiso 1 1 calc R
C14 C 0.3054(5) 0.7738(3) 0.76433(18) 0.0212(5) Uani 1 1 d .
C15 C 0.0828(6) 0.8175(3) 0.71869(18) 0.0229(6) Uani 1 1 d .
H15 H -0.0255 0.8910 0.7338 0.028 Uiso 1 1 calc R
C16 C 0.0198(6) 0.7534(3) 0.65131(18) 0.0224(6) Uani 1 1 d .
H16 H -0.1290 0.7847 0.6191 0.027 Uiso 1 1 calc R
C17 C 0.3591(6) 0.8354(3) 0.84231(18) 0.0230(6) Uani 1 1 d .
O1 O 0.3005(4) 0.14812(19) 0.97672(12) 0.0205(4) Uani 1 1 d .
O2 O 0.7037(4) 0.1233(2) 0.91043(14) 0.0266(5) Uani 1 1 d .
O3 O 0.1984(4) 0.9143(2) 0.87453(13) 0.0263(5) Uani 1 1 d .
O4 O 0.5872(4) 0.7974(2) 0.87251(14) 0.0286(5) Uani 1 1 d .
H4 H 0.6054 0.8356 0.9162 0.043 Uiso 1 1 calc R
Ca1 Ca 0.0000 0.0000 1.0000 0.0173(2) Uani 1 2 d S
Xe1 Xe 0.5000 1.0000 0.5000 0.0654(3) Uani 0.641(3) 2 d SP
Xe2 Xe 0.5000 0.5000 1.0000 0.1077(5) Uani 0.813(3) 2 d SP

loop_
_atom_site_aniso_label
_atom_site_aniso_U_11
_atom_site_aniso_U_22
_atom_site_aniso_U_33
_atom_site_aniso_U_23
_atom_site_aniso_U_13
_atom_site_aniso_U_12
C1 0.0259(13) 0.0171(12) 0.0164(12) -0.0035(10) -0.0028(10) 0.0015(10)
C2 0.0210(12) 0.0220(13) 0.0163(12) -0.0038(10) -0.0020(9) 0.0007(10)
C3 0.0207(12) 0.0231(13) 0.0159(11) -0.0029(10) -0.0027(9) 0.0029(10)
C4 0.0238(13) 0.0190(12) 0.0188(12) -0.0031(10) -0.0061(10) -0.0014(10)
C5 0.0272(14) 0.0246(14) 0.0161(12) -0.0036(10) -0.0013(10) 0.0033(11)
C6 0.0252(14) 0.0230(14) 0.0204(13) -0.0010(11) -0.0051(10) 0.0044(11)
C7 0.0239(13) 0.0230(13) 0.0172(12) -0.0024(10) -0.0023(10) 0.0015(11)
C8 0.0233(13) 0.0227(13) 0.0175(12) -0.0014(10) -0.0045(10) 0.0034(10)
C9 0.0226(13) 0.0198(13) 0.0173(12) -0.0003(10) -0.0046(10) -0.0018(10)
C10 0.0253(14) 0.0169(12) 0.0190(12) -0.0003(10) -0.0059(10) 0.0002(10)
C11 0.0268(13) 0.0196(13) 0.0126(11) -0.0019(9) -0.0010(9) -0.0011(10)
C12 0.0233(13) 0.0227(13) 0.0196(12) -0.0059(10) -0.0030(10) 0.0024(11)
C13 0.0207(13) 0.0272(14) 0.0195(12) -0.0034(11) -0.0049(10) 0.0001(11)
C14 0.0242(13) 0.0229(13) 0.0171(12) -0.0053(10) -0.0026(10) -0.0007(11)
C15 0.0270(14) 0.0210(13) 0.0197(12) -0.0037(10) -0.0022(10) 0.0028(11)
C16 0.0246(13) 0.0250(14) 0.0171(12) -0.0033(10) -0.0037(10) 0.0007(11)
C17 0.0285(14) 0.0219(13) 0.0189(12) -0.0034(10) -0.0022(10) -0.0025(11)
O1 0.0242(9) 0.0222(9) 0.0152(8) -0.0010(7) -0.0042(7) -0.0027(7)
O2 0.0235(10) 0.0302(11) 0.0233(10) 0.0051(8) -0.0057(8) 0.0019(8)
O3 0.0311(11) 0.0281(11) 0.0201(9) -0.0101(8) -0.0040(8) 0.0036(9)
O4 0.0286(11) 0.0369(12) 0.0229(10) -0.0143(9) -0.0064(8) 0.0005(9)
Ca1 0.0200(4) 0.0178(4) 0.0135(3) -0.0020(2) -0.0037(2) 0.0015(3)
Xe1 0.0945(6) 0.0407(4) 0.0572(4) -0.0096(3) -0.0247(3) 0.0241(3)
Xe2 0.2279(12) 0.0468(4) 0.0511(4) 0.0018(3) 0.0023(5) -0.0435(5)

loop_
_atom_type_symbol
_atom_type_description
_atom_type_scat_dispersion_real
_atom_type_scat_dispersion_imag
_atom_type_scat_source
C C 0.0181 0.0091 'International Tables Vol C Tables 4.2.6.8 and 6.1.1.4'
H H 0.0000 0.0000 'International Tables Vol C Tables 4.2.6.8 and 6.1.1.4'
O O 0.0492 0.0322 'International Tables Vol C Tables 4.2.6.8 and 6.1.1.4'
Ca Ca 0.3641 1.2855 'International Tables Vol C Tables 4.2.6.8 and 6.1.1.4'
Xe Xe -0.5179 7.3500 'International Tables Vol C Tables 4.2.6.8 and 6.1.1.4'

loop_
_geom_angle_atom_site_label_1
_geom_angle_atom_site_label_2
_geom_angle_atom_site_label_3
_geom_angle
_geom_angle_site_symmetry_1
_geom_angle_site_symmetry_3
C3 C1 C2 122.6(3) 2_566 .
C3 C1 H1 118.7 2_566 .
C2 C1 H1 118.7 . .
C1 C2 C3 118.5(2) . .
C1 C2 C11 119.5(3) . .
C3 C2 C11 122.0(2) . .
C1 C3 C2 118.9(2) 2_566 .
C1 C3 C4 118.4(3) 2_566 .
C2 C3 C4 122.7(2) . .
C8 C4 C5 119.1(3) . .
C8 C4 C3 120.2(2) . .
C5 C4 C3 120.7(2) . .
C6 C5 C4 120.3(3) . .
C6 C5 H5 119.8 . .
C4 C5 H5 119.8 . .
C5 C6 C9 120.3(3) . .
C5 C6 H6 119.9 . .
C9 C6 H6 119.9 . .
C8 C7 C9 119.8(3) . .
C8 C7 H7 120.1 . .
C9 C7 H7 120.1 . .
C4 C8 C7 120.8(3) . .
C4 C8 H8 119.6 . .
C7 C8 H8 119.6 . .
C6 C9 C7 119.7(2) . .
C6 C9 C10 120.3(2) . .
C7 C9 C10 120.0(2) . .
O2 C10 O1 124.6(3) . .
O2 C10 C9 118.5(3) . .
O1 C10 C9 116.8(2) . .
C12 C11 C16 119.3(2) . .
C12 C11 C2 121.0(2) . .
C16 C11 C2 119.6(2) . .
C11 C12 C13 120.4(3) . .
C11 C12 H12 119.8 . .
C13 C12 H12 119.8 . .
C12 C13 C14 119.9(3) . .
C12 C13 H13 120.0 . .
C14 C13 H13 120.0 . .
C15 C14 C13 119.7(2) . .
C15 C14 C17 119.8(3) . .
C13 C14 C17 120.4(3) . .
C16 C15 C14 119.8(3) . .
C16 C15 H15 120.1 . .
C14 C15 H15 120.1 . .
C15 C16 C11 120.6(3) . .
C15 C16 H16 119.7 . .
C11 C16 H16 119.7 . .
O3 C17 O4 124.0(3) . .
O3 C17 C14 121.8(3) . .
O4 C17 C14 114.2(2) . .
C10 O1 Ca1 125.03(17) . .
C10 O2 Ca1 141.15(19) . 1_655
C17 O3 Ca1 148.9(2) . 1_565
C17 O4 H4 109.5 . .
O2 Ca1 O2 179.999(1) 1_455 2_657
O2 Ca1 O3 91.01(7) 1_455 2_567
O2 Ca1 O3 88.99(7) 2_657 2_567
O2 Ca1 O3 88.99(7) 1_455 1_545
O2 Ca1 O3 91.01(7) 2_657 1_545
O3 Ca1 O3 180.0 2_567 1_545
O2 Ca1 O1 93.58(7) 1_455 .
O2 Ca1 O1 86.41(7) 2_657 .
O3 Ca1 O1 91.93(7) 2_567 .
O3 Ca1 O1 88.07(7) 1_545 .
O2 Ca1 O1 86.42(7) 1_455 2_557
O2 Ca1 O1 93.58(7) 2_657 2_557
O3 Ca1 O1 88.07(7) 2_567 2_557
O3 Ca1 O1 91.93(7) 1_545 2_557
O1 Ca1 O1 180.00(6) . 2_557

loop_
_geom_bond_atom_site_label_1
_geom_bond_atom_site_label_2
_geom_bond_distance
_geom_bond_site_symmetry_2
C1 C3 1.399(4) 2_566
C1 C2 1.399(4) .
C1 H1 0.9500 .
C2 C3 1.405(4) .
C2 C11 1.502(4) .
C3 C1 1.399(4) 2_566
C3 C4 1.495(4) .
C4 C8 1.392(4) .
C4 C5 1.399(4) .
C5 C6 1.389(4) .
C5 H5 0.9500 .
C6 C9 1.393(4) .
C6 H6 0.9500 .
C7 C8 1.392(4) .
C7 C9 1.397(4) .
C7 H7 0.9500 .
C8 H8 0.9500 .
C9 C10 1.504(4) .
C10 O2 1.239(4) .
C10 O1 1.286(3) .
C11 C12 1.388(4) .
C11 C16 1.397(4) .
C12 C13 1.389(4) .
C12 H12 0.9500 .
C13 C14 1.398(4) .
C13 H13 0.9500 .
C14 C15 1.395(4) .
C14 C17 1.488(4) .
C15 C16 1.385(4) .
C15 H15 0.9500 .
C16 H16 0.9500 .
C17 O3 1.228(4) .
C17 O4 1.302(4) .
O1 Ca1 2.338(2) .
O2 Ca1 2.308(2) 1_655
O3 Ca1 2.3187(19) 1_565
O4 H4 0.8400 .
Ca1 O2 2.308(2) 1_455
Ca1 O2 2.308(2) 2_657
Ca1 O3 2.3186(19) 2_567
Ca1 O3 2.3187(19) 1_545
Ca1 O1 2.338(2) 2_557
